data_7028420
loop_
_publ_author_name
'Li, Tianrong'
'Fang, Ran'
'Wang, Baodui'
'Shao, Yongliang'
'Liu, Jian'
'Zhang, Shouting'
'Yang, Zhengyin'

_publ_section_title
;
 A simple coumarin as a turn-on fluorescence sensor for Al(iii) ions.
;
_journal_issue 7
_journal_name_full 'Dalton transactions (Cambridge, England : 2003)'
_journal_page_first 2741
_journal_page_last 2743
_journal_paper_doi 10.1039/c3dt52414k
_journal_volume 43
_journal_year 2014
_chemical_formula_moiety '0.5(C1 H1 Cl3), C27 H27 Al1 O9'
_chemical_formula_sum 'C27.5 H27.5 Al Cl1.5 O9'
_chemical_formula_weight 582.15
_chemical_name_systematic
;
 ?
;
_space_group_crystal_system trigonal
_space_group_IT_number 148
_space_group_name_Hall '-R 3'
_space_group_name_H-M_alt 'R -3'
_symmetry_space_group_name_Hall '-R 3'
_symmetry_space_group_name_H-M 'R -3 :H'
_atom_sites_solution_hydrogens geom
_atom_sites_solution_primary iterative
_audit_creation_date 2013-11-08
_audit_creation_method
;
Olex2 1.2
(compiled 2013.09.17 svn.r2790 for OlexSys, GUI svn.r4601)
;
_cell_angle_alpha 90
_cell_angle_beta 90
_cell_angle_gamma 120
_cell_formula_units_Z 12
_cell_length_a 13.7090(5)
_cell_length_b 13.7090(5)
_cell_length_c 52.4235(16)
_cell_measurement_reflns_used 2586
_cell_measurement_temperature 293(2)
_cell_measurement_theta_max 23.5110
_cell_measurement_theta_min 3.5410
_cell_volume 8532.3(5)
_computing_cell_refinement
;
CrysAlisPro, Agilent Technologies,
Version 1.171.36.28 (release 01-02-2013 CrysAlis171 .NET)
(compiled Feb  1 2013,16:14:44)
;
_computing_data_collection
;
CrysAlisPro, Agilent Technologies,
Version 1.171.36.28 (release 01-02-2013 CrysAlis171 .NET)
(compiled Feb  1 2013,16:14:44)
;
_computing_data_reduction
;
CrysAlisPro, Agilent Technologies,
Version 1.171.36.28 (release 01-02-2013 CrysAlis171 .NET)
(compiled Feb  1 2013,16:14:44)
;
_computing_molecular_graphics
;
O. V. Dolomanov, L. J. Bourhis, R. J. Gildea, J. A. K. Howard and H. Puschmann,
OLEX2: a complete structure solution, refinement and analysis program.
J. Appl. Cryst. (2009). 42, 339-341.
;
_computing_publication_material
;
O. V. Dolomanov, L. J. Bourhis, R. J. Gildea, J. A. K. Howard and H. Puschmann,
OLEX2: a complete structure solution, refinement and analysis program.
J. Appl. Cryst. (2009). 42, 339-341.
;
_computing_structure_refinement
;
SHELX, G.M. Sheldrick, Acta Cryst.
(2008). A64, 112-122
;
_computing_structure_solution 'SUPERFLIP, J. Appl. Cryst. (2007) 40, 786-790'
_diffrn_ambient_temperature 293(2)
_diffrn_detector_area_resol_mean 16.0733
_diffrn_measured_fraction_theta_full 0.9982
_diffrn_measured_fraction_theta_max 0.9076
_diffrn_measurement_details
;
  1 omega  -87.00  -60.00   1.0000   20.0000
omega____ theta____ kappa____ phi______ frames
    -      -19.3700  178.0000  150.0000 27

  2 omega  -19.00   22.00   1.0000   20.0000
omega____ theta____ kappa____ phi______ frames
    -      -19.3700  -99.0000  -60.0000 41

  3 omega    5.00   65.00   1.0000   20.0000
omega____ theta____ kappa____ phi______ frames
    -       22.6512  -99.0000  150.0000 60

  4 omega  -47.00   76.00   1.0000   20.0000
omega____ theta____ kappa____ phi______ frames
    -       22.6512    0.0000 -150.0000 123
;
_diffrn_measurement_device_type 'SuperNova, Dual, Cu at zero, Eos'
_diffrn_measurement_method '\w scans'
_diffrn_orient_matrix_UB_11 0.0383907333
_diffrn_orient_matrix_UB_12 0.0337404667
_diffrn_orient_matrix_UB_13 -0.0096395333
_diffrn_orient_matrix_UB_21 -0.0222267667
_diffrn_orient_matrix_UB_22 0.0368765667
_diffrn_orient_matrix_UB_23 0.0004063667
_diffrn_orient_matrix_UB_31 0.0400072667
_diffrn_orient_matrix_UB_32 0.0327721333
_diffrn_orient_matrix_UB_33 0.0094861333
_diffrn_radiation_monochromator mirror
_diffrn_radiation_type 'Mo K\a'
_diffrn_radiation_wavelength 0.7107
_diffrn_reflns_av_R_equivalents 0.0535
_diffrn_reflns_av_unetI/netI 0.0618
_diffrn_reflns_Laue_measured_fraction_full 0.998
_diffrn_reflns_Laue_measured_fraction_max 0.998
_diffrn_reflns_limit_h_max 16
_diffrn_reflns_limit_h_min -15
_diffrn_reflns_limit_k_max 15
_diffrn_reflns_limit_k_min -16
_diffrn_reflns_limit_l_max 64
_diffrn_reflns_limit_l_min -61
_diffrn_reflns_number 11739
_diffrn_reflns_point_group_measured_fraction_full 0.998
_diffrn_reflns_point_group_measured_fraction_max 0.998
_diffrn_reflns_theta_full 25.500
_diffrn_reflns_theta_max 26.013
_diffrn_reflns_theta_min 3.192
_diffrn_source 'SuperNova (Mo) X-ray Source'
_exptl_absorpt_coefficient_mu 0.263
_exptl_absorpt_correction_T_max 1.00000
_exptl_absorpt_correction_T_min 0.63533
_exptl_absorpt_correction_type multi-scan
_exptl_absorpt_process_details
;
CrysAlisPro, Agilent Technologies,
Version 1.171.36.28 (release 01-02-2013 CrysAlis171 .NET)
(compiled Feb  1 2013,16:14:44)
Empirical absorption correction using spherical harmonics,
 implemented in SCALE3 ABSPACK scaling algorithm.
;
_exptl_crystal_colour 'clear light colourless'
_exptl_crystal_density_diffrn 1.360
_exptl_crystal_description block
_exptl_crystal_F_000 3636
_exptl_crystal_size_max 0.29
_exptl_crystal_size_mid 0.27
_exptl_crystal_size_min 0.24
_refine_diff_density_max 1.383
_refine_diff_density_min -0.410
_refine_diff_density_rms 0.068
_refine_ls_extinction_method none
_refine_ls_goodness_of_fit_ref 1.065
_refine_ls_hydrogen_treatment constr
_refine_ls_matrix_type full
_refine_ls_number_parameters 239
_refine_ls_number_reflns 3741
_refine_ls_number_restraints 0
_refine_ls_restrained_S_all 1.065
_refine_ls_R_factor_all 0.1069
_refine_ls_R_factor_gt 0.0683
_refine_ls_shift/su_max 0.001
_refine_ls_shift/su_mean 0.000
_refine_ls_structure_factor_coef Fsqd
_refine_ls_weighting_details
;
 w=1/[\s^2^(Fo^2^)+(0.1114P)^2^+11.2670P]
 where P=(Fo^2^+2Fc^2^)/3
;
_refine_ls_weighting_scheme calc
_refine_ls_wR_factor_gt 0.2004
_refine_ls_wR_factor_ref 0.2340
_reflns_Friedel_coverage 0.000
_reflns_number_gt 2370
_reflns_number_total 3741
_reflns_threshold_expression 'I > 2\s(I)'
_cod_data_source_file c3dt52414k.txt
_cod_data_source_block litr1106
_cod_depositor_comments
;

2018-12-07
Z value and formula fixed to values more according to usual
chemical conventions.                 miguel
;
_cod_original_formula_sum 'C55 H55 Al2 Cl3 O18'
_cod_original_formula_weight 1164.30
_cod_original_formula_moiety 'C1 H1 Cl3, 2(C27 H27 Al1 O9)'
_cod_original_formula_units_Z 6
_cod_original_cell_volume 8532.4(6)
_cod_database_code 7028420
_shelxl_version_number 2013-2
_shelx_space_group_comment
;
The symmetry employed for this shelxl refinement is uniquely defined
by the following loop, which should always be used as a source of
symmetry information in preference to the above space-group names.
They are only intended as comments.
;
_reflns_odcompleteness_completeness 99.82
_reflns_odcompleteness_iscentric 1
_reflns_odcompleteness_theta 26.32
_olex2_refinement_description
;
1. Fixed Uiso
 At 1.2 times of:
  All C(H) groups
 At 1.5 times of:
  All C(H,H,H) groups
2.a Ternary CH refined with riding coordinates:
 C19(H19)
2.b Aromatic/amide H refined with riding coordinates:
 C3(H3), C4(H4), C6(H6), C12(H12), C13(H13), C15(H15)
2.c Idealised Me refined as rotating group:
 C8(H8A,H8B,H8C), C9(H9A,H9B,H9C), C17(H17A,H17B,H17C), C18(H18A,H18B,H18C)
;

loop_
_space_group_symop_operation_xyz
'x, y, z'
'-y, x-y, z'
'-x+y, -x, z'
'x+2/3, y+1/3, z+1/3'
'-y+2/3, x-y+1/3, z+1/3'
'-x+y+2/3, -x+1/3, z+1/3'
'x+1/3, y+2/3, z+2/3'
'-y+1/3, x-y+2/3, z+2/3'
'-x+y+1/3, -x+2/3, z+2/3'
'-x, -y, -z'
'y, -x+y, -z'
'x-y, x, -z'
'-x+2/3, -y+1/3, -z+1/3'
'y+2/3, -x+y+1/3, -z+1/3'
'x-y+2/3, x+1/3, -z+1/3'
'-x+1/3, -y+2/3, -z+2/3'
'y+1/3, -x+y+2/3, -z+2/3'
'x-y+1/3, x+2/3, -z+2/3'

loop_
_atom_site_label
_atom_site_type_symbol
_atom_site_fract_x
_atom_site_fract_y
_atom_site_fract_z
_atom_site_U_iso_or_equiv
_atom_site_adp_type
_atom_site_occupancy
_atom_site_site_symmetry_order
_atom_site_calc_flag
_atom_site_refinement_flags_posn
_atom_site_refinement_flags_adp
_atom_site_refinement_flags_occupancy
Cl1 Cl 0.86167(14) 0.95055(15) 0.74429(3) 0.1016(6) Uani 1 1 d . . .
Al1 Al 0.6667 0.3333 0.50185(3) 0.0403(5) Uani 1 3 d S T P
Al2 Al 1.0000 1.0000 0.65310(3) 0.0396(5) Uani 1 3 d S T P
O1 O 0.7920(2) 0.4097(2) 0.47913(4) 0.0467(7) Uani 1 1 d . . .
O2 O 0.7216(2) 0.46061(19) 0.52161(4) 0.0427(6) Uani 1 1 d . . .
O3 O 0.9781(3) 0.8061(3) 0.56158(6) 0.0704(9) Uani 1 1 d . . .
O4 O 0.9201(2) 0.8752(2) 0.67605(4) 0.0475(7) Uani 1 1 d . . .
O5 O 0.87157(19) 0.9493(2) 0.63381(4) 0.0433(6) Uani 1 1 d . . .
O6 O 0.5098(3) 0.7172(3) 0.59847(7) 0.0969(13) Uani 1 1 d . . .
C1 C 0.8816(3) 0.5040(3) 0.48139(7) 0.0439(9) Uani 1 1 d . . .
C2 C 0.9039(3) 0.5763(3) 0.50247(7) 0.0437(9) Uani 1 1 d . . .
C3 C 1.0065(3) 0.6781(4) 0.50467(8) 0.0596(12) Uani 1 1 d . . .
H3 H 1.0608 0.6962 0.4921 0.072 Uiso 1 1 calc R U .
C4 C 1.0301(4) 0.7521(4) 0.52452(8) 0.0683(13) Uani 1 1 d . . .
H4 H 1.0994 0.8180 0.5255 0.082 Uiso 1 1 calc R U .
C5 C 0.9487(3) 0.7268(3) 0.54303(7) 0.0525(10) Uani 1 1 d . . .
C6 C 0.8471(3) 0.6285(3) 0.54196(7) 0.0426(8) Uani 1 1 d . . .
H6 H 0.7943 0.6126 0.5548 0.051 Uiso 1 1 calc R U .
C7 C 0.8214(3) 0.5515(3) 0.52188(6) 0.0376(8) Uani 1 1 d . . .
C8 C 0.9634(3) 0.5356(4) 0.45953(7) 0.0600(11) Uani 1 1 d . . .
H8A H 0.9688 0.5996 0.4508 0.090 Uiso 1 1 calc R U .
H8B H 0.9373 0.4734 0.4479 0.090 Uiso 1 1 calc R U .
H8C H 1.0362 0.5540 0.4660 0.090 Uiso 1 1 calc R U .
C9 C 0.8924(4) 0.7991(4) 0.57854(8) 0.0680(13) Uani 1 1 d . . .
H9A H 0.8359 0.8046 0.5689 0.102 Uiso 1 1 calc R U .
H9B H 0.9255 0.8595 0.5907 0.102 Uiso 1 1 calc R U .
H9C H 0.8585 0.7283 0.5874 0.102 Uiso 1 1 calc R U .
C10 C 0.8208(3) 0.7956(3) 0.67581(6) 0.0456(9) Uani 1 1 d . . .
C11 C 0.7430(3) 0.7796(3) 0.65575(7) 0.0484(9) Uani 1 1 d . . .
C12 C 0.6335(4) 0.6854(4) 0.65570(10) 0.0871(17) Uani 1 1 d . . .
H12 H 0.6120 0.6341 0.6691 0.105 Uiso 1 1 calc R U .
C13 C 0.5578(5) 0.6666(5) 0.63678(10) 0.105(2) Uani 1 1 d . . .
H13 H 0.4859 0.6038 0.6373 0.127 Uiso 1 1 calc R U .
C14 C 0.5902(4) 0.7434(4) 0.61662(9) 0.0692(13) Uani 1 1 d . . .
C15 C 0.6951(3) 0.8375(3) 0.61602(7) 0.0463(9) Uani 1 1 d . . .
H15 H 0.7142 0.8886 0.6027 0.056 Uiso 1 1 calc R U .
C16 C 0.7741(3) 0.8577(3) 0.63540(6) 0.0394(8) Uani 1 1 d . . .
C17 C 0.7875(4) 0.7161(4) 0.69796(7) 0.0648(12) Uani 1 1 d . . .
H17A H 0.7354 0.7250 0.7086 0.097 Uiso 1 1 calc R U .
H17B H 0.8533 0.7325 0.7077 0.097 Uiso 1 1 calc R U .
H17C H 0.7526 0.6401 0.6918 0.097 Uiso 1 1 calc R U .
C18 C 0.5300(5) 0.7964(5) 0.57951(10) 0.0862(17) Uani 1 1 d . . .
H18A H 0.4678 0.7665 0.5678 0.129 Uiso 1 1 calc R U .
H18B H 0.5976 0.8134 0.5705 0.129 Uiso 1 1 calc R U .
H18C H 0.5387 0.8639 0.5872 0.129 Uiso 1 1 calc R U .
C19 C 1.0000 1.0000 0.75492(15) 0.082(3) Uani 1 3 d S T P
H19 H 1.0000 1.0000 0.7736 0.098 Uiso 1 3 calc R U P

loop_
_atom_site_aniso_label
_atom_site_aniso_U_11
_atom_site_aniso_U_22
_atom_site_aniso_U_33
_atom_site_aniso_U_23
_atom_site_aniso_U_13
_atom_site_aniso_U_12
Cl1 0.0913(11) 0.1130(13) 0.0963(11) -0.0198(9) -0.0014(8) 0.0479(10)
Al1 0.0398(7) 0.0398(7) 0.0412(9) 0.000 0.000 0.0199(3)
Al2 0.0405(7) 0.0405(7) 0.0378(9) 0.000 0.000 0.0202(3)
O1 0.0454(15) 0.0478(16) 0.0451(13) -0.0010(12) 0.0052(11) 0.0219(13)
O2 0.0387(14) 0.0366(13) 0.0495(14) -0.0004(11) 0.0065(11) 0.0164(11)
O3 0.0600(19) 0.0605(19) 0.0717(18) -0.0265(16) -0.0056(15) 0.0159(16)
O4 0.0502(16) 0.0473(16) 0.0444(13) 0.0054(11) -0.0024(11) 0.0238(14)
O5 0.0382(14) 0.0451(15) 0.0432(13) 0.0097(11) -0.0003(10) 0.0183(12)
O6 0.065(2) 0.098(3) 0.092(2) 0.010(2) -0.0348(19) 0.013(2)
C1 0.040(2) 0.052(2) 0.0446(19) 0.0033(17) 0.0018(16) 0.0268(19)
C2 0.037(2) 0.048(2) 0.0449(18) 0.0036(16) 0.0012(16) 0.0196(18)
C3 0.041(2) 0.058(3) 0.059(2) -0.002(2) 0.0104(19) 0.010(2)
C4 0.041(2) 0.062(3) 0.074(3) -0.015(2) 0.003(2) 0.005(2)
C5 0.047(2) 0.049(2) 0.053(2) -0.0062(18) -0.0044(18) 0.0180(19)
C6 0.041(2) 0.046(2) 0.0437(18) 0.0016(16) 0.0026(16) 0.0243(18)
C7 0.0338(18) 0.0355(19) 0.0461(18) 0.0064(15) 0.0008(15) 0.0194(16)
C8 0.050(2) 0.073(3) 0.049(2) 0.003(2) 0.0127(19) 0.025(2)
C9 0.074(3) 0.068(3) 0.059(2) -0.018(2) -0.003(2) 0.033(3)
C10 0.056(2) 0.037(2) 0.0434(19) 0.0043(16) 0.0068(17) 0.0228(19)
C11 0.047(2) 0.042(2) 0.048(2) 0.0048(17) 0.0009(17) 0.0169(18)
C12 0.069(3) 0.068(3) 0.076(3) 0.027(3) -0.015(3) -0.002(3)
C13 0.068(3) 0.088(4) 0.094(4) 0.031(3) -0.020(3) -0.010(3)
C14 0.053(3) 0.068(3) 0.071(3) -0.001(2) -0.015(2) 0.018(2)
C15 0.046(2) 0.049(2) 0.0461(19) 0.0011(17) -0.0028(17) 0.0252(19)
C16 0.041(2) 0.041(2) 0.0395(17) -0.0020(15) 0.0038(15) 0.0233(17)
C17 0.083(3) 0.052(3) 0.048(2) 0.0126(19) 0.004(2) 0.026(2)
C18 0.076(4) 0.094(4) 0.085(3) -0.008(3) -0.039(3) 0.040(3)
C19 0.098(4) 0.098(4) 0.049(4) 0.000 0.000 0.049(2)

loop_
_atom_type_symbol
_atom_type_description
_atom_type_scat_dispersion_real
_atom_type_scat_dispersion_imag
_atom_type_scat_source
C C 0.0033 0.0016 'International Tables Vol C Tables 4.2.6.8 and 6.1.1.4'
H H 0.0000 0.0000 'International Tables Vol C Tables 4.2.6.8 and 6.1.1.4'
O O 0.0106 0.0060 'International Tables Vol C Tables 4.2.6.8 and 6.1.1.4'
Al Al 0.0645 0.0514 'International Tables Vol C Tables 4.2.6.8 and 6.1.1.4'
Cl Cl 0.1484 0.1585 'International Tables Vol C Tables 4.2.6.8 and 6.1.1.4'

loop_
_geom_angle_atom_site_label_1
_geom_angle_atom_site_label_2
_geom_angle_atom_site_label_3
_geom_angle
_geom_angle_site_symmetry_1
_geom_angle_site_symmetry_3
O1 Al1 O1 85.40(12) . 3_665
O1 Al1 O1 85.40(12) . 2_655
O1 Al1 O1 85.39(12) 3_665 2_655
O2 Al1 O1 175.35(13) 3_665 2_655
O2 Al1 O1 175.35(13) . 3_665
O2 Al1 O1 93.12(11) . 2_655
O2 Al1 O1 90.10(10) 2_655 2_655
O2 Al1 O1 93.11(11) 2_655 3_665
O2 Al1 O1 175.35(13) 2_655 .
O2 Al1 O1 93.11(11) 3_665 .
O2 Al1 O1 90.10(10) . .
O2 Al1 O1 90.10(10) 3_665 3_665
O2 Al1 O2 91.30(12) 3_665 2_655
O2 Al1 O2 91.29(12) 3_665 .
O2 Al1 O2 91.29(12) 2_655 .
O4 Al2 O4 85.04(12) 2_765 3_675
O4 Al2 O4 85.04(12) 2_765 .
O4 Al2 O4 85.04(12) 3_675 .
O5 Al2 O4 89.78(10) . .
O5 Al2 O4 89.78(10) 3_675 3_675
O5 Al2 O4 174.36(13) 3_675 .
O5 Al2 O4 92.32(11) 2_765 .
O5 Al2 O4 174.36(13) 2_765 3_675
O5 Al2 O4 89.78(10) 2_765 2_765
O5 Al2 O4 174.36(13) . 2_765
O5 Al2 O4 92.32(11) 3_675 2_765
O5 Al2 O4 92.31(11) . 3_675
O5 Al2 O5 92.65(12) . 2_765
O5 Al2 O5 92.65(12) . 3_675
O5 Al2 O5 92.65(12) 2_765 3_675
C1 O1 Al1 130.3(2) . .
C7 O2 Al1 130.3(2) . .
C5 O3 C9 118.8(3) . .
C10 O4 Al2 131.2(2) . .
C16 O5 Al2 131.0(2) . .
C14 O6 C18 118.2(4) . .
O1 C1 C2 123.2(3) . .
O1 C1 C8 115.2(3) . .
C2 C1 C8 121.6(4) . .
C1 C2 C7 121.5(3) . .
C3 C2 C1 121.2(3) . .
C3 C2 C7 117.3(3) . .
C2 C3 H3 118.5 . .
C4 C3 C2 123.0(4) . .
C4 C3 H3 118.5 . .
C3 C4 H4 120.6 . .
C3 C4 C5 118.9(4) . .
C5 C4 H4 120.6 . .
O3 C5 C4 114.9(4) . .
O3 C5 C6 124.3(4) . .
C6 C5 C4 120.8(4) . .
C5 C6 H6 119.4 . .
C5 C6 C7 121.2(3) . .
C7 C6 H6 119.4 . .
O2 C7 C2 123.0(3) . .
O2 C7 C6 118.2(3) . .
C6 C7 C2 118.8(3) . .
C1 C8 H8A 109.5 . .
C1 C8 H8B 109.5 . .
C1 C8 H8C 109.5 . .
H8A C8 H8B 109.5 . .
H8A C8 H8C 109.5 . .
H8B C8 H8C 109.5 . .
O3 C9 H9A 109.5 . .
O3 C9 H9B 109.5 . .
O3 C9 H9C 109.5 . .
H9A C9 H9B 109.5 . .
H9A C9 H9C 109.5 . .
H9B C9 H9C 109.5 . .
O4 C10 C11 122.9(3) . .
O4 C10 C17 115.5(3) . .
C11 C10 C17 121.7(4) . .
C12 C11 C10 120.7(4) . .
C12 C11 C16 118.2(4) . .
C16 C11 C10 121.1(3) . .
C11 C12 H12 118.8 . .
C13 C12 C11 122.4(4) . .
C13 C12 H12 118.8 . .
C12 C13 H13 120.6 . .
C12 C13 C14 118.8(5) . .
C14 C13 H13 120.6 . .
O6 C14 C13 114.8(4) . .
O6 C14 C15 124.2(4) . .
C15 C14 C13 121.0(4) . .
C14 C15 H15 119.6 . .
C14 C15 C16 120.7(4) . .
C16 C15 H15 119.6 . .
O5 C16 C11 123.6(3) . .
O5 C16 C15 117.5(3) . .
C15 C16 C11 118.9(3) . .
C10 C17 H17A 109.5 . .
C10 C17 H17B 109.5 . .
C10 C17 H17C 109.5 . .
H17A C17 H17B 109.5 . .
H17A C17 H17C 109.5 . .
H17B C17 H17C 109.5 . .
O6 C18 H18A 109.5 . .
O6 C18 H18B 109.5 . .
O6 C18 H18C 109.5 . .
H18A C18 H18B 109.5 . .
H18A C18 H18C 109.5 . .
H18B C18 H18C 109.5 . .
Cl1 C19 Cl1 110.4(2) . 2_765
Cl1 C19 Cl1 110.4(2) 3_675 2_765
Cl1 C19 Cl1 110.4(2) 3_675 .
Cl1 C19 H19 108.5 2_765 .
Cl1 C19 H19 108.5 . .
Cl1 C19 H19 108.5 3_675 .

loop_
_geom_bond_atom_site_label_1
_geom_bond_atom_site_label_2
_geom_bond_distance
_geom_bond_site_symmetry_2
Cl1 C19 1.755(3) .
Al1 O1 1.915(3) .
Al1 O1 1.916(3) 3_665
Al1 O1 1.916(3) 2_655
Al1 O2 1.836(2) 3_665
Al1 O2 1.836(3) 2_655
Al1 O2 1.836(3) .
Al2 O4 1.924(3) 2_765
Al2 O4 1.924(3) 3_675
Al2 O4 1.924(3) .
Al2 O5 1.839(2) .
Al2 O5 1.839(2) 2_765
Al2 O5 1.839(3) 3_675
O1 C1 1.267(5) .
O2 C7 1.311(4) .
O3 C5 1.361(5) .
O3 C9 1.438(5) .
O4 C10 1.249(5) .
O5 C16 1.300(4) .
O6 C14 1.362(5) .
O6 C18 1.394(6) .
C1 C2 1.413(5) .
C1 C8 1.507(5) .
C2 C3 1.406(5) .
C2 C7 1.430(5) .
C3 H3 0.9300 .
C3 C4 1.374(6) .
C4 H4 0.9300 .
C4 C5 1.385(6) .
C5 C6 1.372(5) .
C6 H6 0.9300 .
C6 C7 1.406(5) .
C8 H8A 0.9600 .
C8 H8B 0.9600 .
C8 H8C 0.9600 .
C9 H9A 0.9600 .
C9 H9B 0.9600 .
C9 H9C 0.9600 .
C10 C11 1.434(5) .
C10 C17 1.498(5) .
C11 C12 1.408(6) .
C11 C16 1.418(5) .
C12 H12 0.9300 .
C12 C13 1.364(7) .
C13 H13 0.9300 .
C13 C14 1.398(7) .
C14 C15 1.370(6) .
C15 H15 0.9300 .
C15 C16 1.408(5) .
C17 H17A 0.9600 .
C17 H17B 0.9600 .
C17 H17C 0.9600 .
C18 H18A 0.9600 .
C18 H18B 0.9600 .
C18 H18C 0.9600 .
C19 Cl1 1.755(3) 2_765
C19 Cl1 1.755(3) 3_675
C19 H19 0.9800 .

loop_
_geom_torsion_atom_site_label_1
_geom_torsion_atom_site_label_2
_geom_torsion_atom_site_label_3
_geom_torsion_atom_site_label_4
_geom_torsion
_geom_torsion_site_symmetry_1
Al1 O1 C1 C2 -2.6(5) .
Al1 O1 C1 C8 178.6(3) .
Al1 O2 C7 C2 11.9(5) .
Al1 O2 C7 C6 -169.3(2) .
Al2 O4 C10 C11 3.0(5) .
Al2 O4 C10 C17 -177.4(3) .
Al2 O5 C16 C11 7.7(5) .
Al2 O5 C16 C15 -173.8(2) .
O1 Al1 O2 C7 -14.6(3) .
O1 Al1 O2 C7 -100.0(3) 2_655
O1 C1 C2 C3 177.4(4) .
O1 C1 C2 C7 -5.2(6) .
O2 Al1 O2 C7 169.8(3) 2_655
O2 Al1 O2 C7 78.5(3) 3_665
O3 C5 C6 C7 178.5(4) .
O4 Al2 O5 C16 -6.2(3) .
O4 Al2 O5 C16 -91.2(3) 3_675
O4 C10 C11 C12 176.8(5) .
O4 C10 C11 C16 -2.9(6) .
O5 Al2 O5 C16 86.1(4) 2_765
O5 Al2 O5 C16 178.9(3) 3_675
O6 C14 C15 C16 -179.2(4) .
C1 C2 C3 C4 178.2(4) .
C1 C2 C7 O2 0.8(5) .
C1 C2 C7 C6 -177.9(3) .
C2 C3 C4 C5 -1.2(7) .
C3 C2 C7 O2 178.3(3) .
C3 C2 C7 C6 -0.5(5) .
C3 C4 C5 O3 -178.3(4) .
C3 C4 C5 C6 1.4(7) .
C4 C5 C6 C7 -1.2(6) .
C5 C6 C7 O2 -178.2(3) .
C5 C6 C7 C2 0.7(5) .
C7 C2 C3 C4 0.7(6) .
C8 C1 C2 C3 -3.9(6) .
C8 C1 C2 C7 173.5(3) .
C9 O3 C5 C4 167.5(4) .
C9 O3 C5 C6 -12.2(6) .
C10 C11 C12 C13 -179.1(6) .
C10 C11 C16 O5 -2.3(6) .
C10 C11 C16 C15 179.3(3) .
C11 C12 C13 C14 0.3(10) .
C12 C11 C16 O5 178.0(4) .
C12 C11 C16 C15 -0.5(6) .
C12 C13 C14 O6 179.3(6) .
C12 C13 C14 C15 -1.5(9) .
C13 C14 C15 C16 1.7(7) .
C14 C15 C16 O5 -179.2(4) .
C14 C15 C16 C11 -0.7(6) .
C16 C11 C12 C13 0.7(9) .
C17 C10 C11 C12 -2.7(7) .
C17 C10 C11 C16 177.5(4) .
C18 O6 C14 C13 171.9(5) .
C18 O6 C14 C15 -7.3(8) .
